data_4125692
loop_
_publ_author_name
'Forbes, Christina R.'
'Sinha, Sudipta K.'
'Ganguly, Himal K.'
'Bai, Shi'
'Yap, Glenn P. A.'
'Patel, Sandeep'
'Zondlo, Neal J.'

_publ_section_title
;
 Insights into Thiol-Aromatic Interactions: A Stereoelectronic Basis for
 S-H/\p Interactions.
;
_journal_issue 5
_journal_name_full 'Journal of the American Chemical Society'
_journal_page_first 1842
_journal_page_last 1855
_journal_paper_doi 10.1021/jacs.6b08415
_journal_volume 139
_journal_year 2017
_chemical_formula_sum 'C7 H8 S'
_chemical_formula_weight 124.19
_space_group_crystal_system monoclinic
_space_group_IT_number 14
_space_group_name_Hall '-P 2ybc'
_space_group_name_H-M_alt 'P 1 21/c 1'
_symmetry_space_group_name_Hall '-P 2ybc'
_symmetry_space_group_name_H-M 'P 1 21/c 1'
_atom_sites_solution_hydrogens mixed
_audit_creation_method SHELXL-2014/7
_cell_angle_alpha 90
_cell_angle_beta 92.953(6)
_cell_angle_gamma 90
_cell_formula_units_Z 2
_cell_length_a 7.742(3)
_cell_length_b 7.223(3)
_cell_length_c 5.956(2)
_cell_measurement_reflns_used 852
_cell_measurement_temperature 200(2)
_cell_measurement_theta_max 21.61
_cell_measurement_theta_min 2.63
_cell_volume 332.6(2)
_computing_cell_refinement 'Bruker SAINT'
_computing_data_collection 'Bruker APEX2'
_computing_data_reduction 'Bruker SAINT'
_computing_molecular_graphics 'Bruker SHELXTL'
_computing_publication_material 'Bruker SHELXTL'
_computing_structure_refinement 'SHELXL-2014/7 (Sheldrick, 2014)'
_computing_structure_solution 'SHELXS-97 (Sheldrick 2008)'
_diffrn_ambient_temperature 200(2)
_diffrn_detector_area_resol_mean 8.33
_diffrn_measured_fraction_theta_full 0.998
_diffrn_measured_fraction_theta_max 0.997
_diffrn_measurement_device_type 'Bruker AXS APEX diffractometer'
_diffrn_measurement_method '\f and \w scans'
_diffrn_radiation_type MoK\a
_diffrn_radiation_wavelength 0.71073
_diffrn_reflns_av_R_equivalents 0.0501
_diffrn_reflns_av_unetI/netI 0.0356
_diffrn_reflns_Laue_measured_fraction_full 0.998
_diffrn_reflns_Laue_measured_fraction_max 0.997
_diffrn_reflns_limit_h_max 10
_diffrn_reflns_limit_h_min -10
_diffrn_reflns_limit_k_max 9
_diffrn_reflns_limit_k_min -9
_diffrn_reflns_limit_l_max 7
_diffrn_reflns_limit_l_min -7
_diffrn_reflns_number 4782
_diffrn_reflns_point_group_measured_fraction_full 0.998
_diffrn_reflns_point_group_measured_fraction_max 0.997
_diffrn_reflns_theta_full 25.242
_diffrn_reflns_theta_max 27.683
_diffrn_reflns_theta_min 2.634
_exptl_absorpt_coefficient_mu 0.371
_exptl_absorpt_correction_T_max 0.7456
_exptl_absorpt_correction_T_min 0.6534
_exptl_absorpt_correction_type multi-scan
_exptl_absorpt_process_details 'APEX2 (Bruker, 2007)'
_exptl_crystal_density_diffrn 1.240
_exptl_crystal_description block
_exptl_crystal_F_000 132
_exptl_crystal_size_max 0.230
_exptl_crystal_size_mid 0.204
_exptl_crystal_size_min 0.141
_refine_diff_density_max 0.368
_refine_diff_density_min -0.186
_refine_diff_density_rms 0.064
_refine_ls_extinction_method none
_refine_ls_goodness_of_fit_ref 1.077
_refine_ls_hydrogen_treatment mixed
_refine_ls_matrix_type full
_refine_ls_number_parameters 41
_refine_ls_number_reflns 774
_refine_ls_number_restraints 1
_refine_ls_restrained_S_all 1.076
_refine_ls_R_factor_all 0.0809
_refine_ls_R_factor_gt 0.0575
_refine_ls_shift/su_max 0.000
_refine_ls_shift/su_mean 0.000
_refine_ls_structure_factor_coef Fsqd
_refine_ls_weighting_details 'w=1/[\s^2^(Fo^2^)+(0.0974P)^2^+0.0719P] where P=(Fo^2^+2Fc^2^)/3'
_refine_ls_weighting_scheme calc
_refine_ls_wR_factor_gt 0.1597
_refine_ls_wR_factor_ref 0.1745
_reflns_Friedel_coverage 0.000
_reflns_number_gt 560
_reflns_number_total 774
_reflns_threshold_expression 'I > 2\s(I)'
_cod_data_source_file ja6b08415_si_003.cif
_cod_data_source_block neal019a
_cod_database_code 4125692
_shelx_shelxl_version_number 2014/7
_shelx_space_group_comment
; 
The symmetry employed for this shelxl refinement is uniquely defined 
by the following loop, which should always be used as a source of 
symmetry information in preference to the above space-group names. 
They are only intended as comments. 
;
_shelx_estimated_absorpt_t_min 0.919
_shelx_estimated_absorpt_t_max 0.950

loop_
_space_group_symop_operation_xyz
'x, y, z'
'-x, y+1/2, -z+1/2'
'-x, -y, -z'
'x, -y-1/2, z-1/2'

loop_
_atom_site_label
_atom_site_type_symbol
_atom_site_fract_x
_atom_site_fract_y
_atom_site_fract_z
_atom_site_U_iso_or_equiv
_atom_site_adp_type
_atom_site_occupancy
_atom_site_site_symmetry_order
_atom_site_calc_flag
_atom_site_refinement_flags_posn
_atom_site_refinement_flags_adp
_atom_site_refinement_flags_occupancy
_atom_site_disorder_assembly
_atom_site_disorder_group
S1 S 1.3507(3) 0.4458(6) 0.7745(6) 0.0533(10) Uani 0.5 1 d . . P A -1
H1S H 1.448(9) 0.529(8) 0.702(11) 0.064 Uiso 0.5 1 d . U P B -1
C1 C 0.6804(14) 0.5443(17) 0.2107(19) 0.0323(11) Uani 0.5 1 d D . P A -1
H1A H 0.7074 0.6171 0.0781 0.048 Uiso 0.5 1 calc R U P A -1
H1B H 0.5862 0.6041 0.2872 0.048 Uiso 0.5 1 calc R U P A -1
H1C H 0.6450 0.4193 0.1640 0.048 Uiso 0.5 1 calc R U P A -1
C2 C 0.839(3) 0.533(4) 0.370(5) 0.0323(11) Uani 0.5 1 d DG . P A -1
C3 C 0.839(3) 0.450(4) 0.580(5) 0.0341(12) Uani 0.5 1 d G . P A -1
H3 H 0.7325 0.4100 0.6378 0.041 Uiso 0.5 1 calc R U P A -1
C4 C 0.993(3) 0.424(4) 0.706(5) 0.0325(11) Uani 0.5 1 d G . P A -1
H4 H 0.9925 0.3673 0.8496 0.039 Uiso 0.5 1 calc R U P A -1
C5 C 1.148(3) 0.482(4) 0.621(5) 0.0323(11) Uani 0.5 1 d G . P A -1
C6 C 1.149(3) 0.565(4) 0.411(5) 0.0341(12) Uani 0.5 1 d G . P A -1
H6 H 1.2547 0.6048 0.3531 0.041 Uiso 0.5 1 calc R U P A -1
C7 C 0.994(3) 0.591(4) 0.285(5) 0.0325(11) Uani 0.5 1 d G . P A -1
H7 H 0.9947 0.6476 0.1413 0.039 Uiso 0.5 1 calc R U P A -1

loop_
_atom_site_aniso_label
_atom_site_aniso_U_11
_atom_site_aniso_U_22
_atom_site_aniso_U_33
_atom_site_aniso_U_23
_atom_site_aniso_U_13
_atom_site_aniso_U_12
S1 0.0358(12) 0.0682(15) 0.0550(14) -0.0026(9) -0.0068(9) 0.0079(10)
C1 0.038(3) 0.029(3) 0.0291(19) -0.0008(19) -0.0022(14) 0.0039(19)
C2 0.038(3) 0.029(3) 0.0291(19) -0.0008(19) -0.0022(14) 0.0039(19)
C3 0.037(3) 0.033(3) 0.033(2) -0.001(2) 0.0075(15) -0.001(2)
C4 0.045(3) 0.030(3) 0.022(2) 0.003(2) 0.0024(15) 0.002(2)
C5 0.038(3) 0.029(3) 0.0291(19) -0.0008(19) -0.0022(14) 0.0039(19)
C6 0.037(3) 0.033(3) 0.033(2) -0.001(2) 0.0075(15) -0.001(2)
C7 0.045(3) 0.030(3) 0.022(2) 0.003(2) 0.0024(15) 0.002(2)

loop_
_atom_type_symbol
_atom_type_description
_atom_type_scat_dispersion_real
_atom_type_scat_dispersion_imag
_atom_type_scat_source
C C 0.0033 0.0016 'International Tables Vol C Tables 4.2.6.8 and 6.1.1.4'
H H 0.0000 0.0000 'International Tables Vol C Tables 4.2.6.8 and 6.1.1.4'
S S 0.1246 0.1234 'International Tables Vol C Tables 4.2.6.8 and 6.1.1.4'

loop_
_geom_angle_atom_site_label_1
_geom_angle_atom_site_label_2
_geom_angle_atom_site_label_3
_geom_angle
C5 S1 H1S 109(4)
C2 C1 H1A 109.5
C2 C1 H1B 109.5
H1A C1 H1B 109.5
C2 C1 H1C 109.5
H1A C1 H1C 109.5
H1B C1 H1C 109.5
C3 C2 C7 120.0
C3 C2 C1 123.1(17)
C7 C2 C1 116.4(17)
C4 C3 C2 120.0
C4 C3 H3 120.0
C2 C3 H3 120.0
C3 C4 C5 120.0
C3 C4 H4 120.0
C5 C4 H4 120.0
C4 C5 C6 120.0
C4 C5 S1 121.4(12)
C6 C5 S1 118.6(13)
C5 C6 C7 120.0
C5 C6 H6 120.0
C7 C6 H6 120.0
C6 C7 C2 120.0
C6 C7 H7 120.0
C2 C7 H7 120.0

loop_
_geom_bond_atom_site_label_1
_geom_bond_atom_site_label_2
_geom_bond_distance
S1 C5 1.793(12)
S1 H1S 1.07(7)
C1 C2 1.514(11)
C1 H1A 0.9800
C1 H1B 0.9800
C1 H1C 0.9800
C2 C3 1.3900
C2 C7 1.3900
C3 C4 1.3900
C3 H3 0.9500
C4 C5 1.3900
C4 H4 0.9500
C5 C6 1.3900
C6 C7 1.3900
C6 H6 0.9500
C7 H7 0.9500

loop_
_geom_torsion_atom_site_label_1
_geom_torsion_atom_site_label_2
_geom_torsion_atom_site_label_3
_geom_torsion_atom_site_label_4
_geom_torsion
C7 C2 C3 C4 0.0
C1 C2 C3 C4 172.3(17)
C2 C3 C4 C5 0.0
C3 C4 C5 C6 0.0
C3 C4 C5 S1 -178.2(12)
C4 C5 C6 C7 0.0
S1 C5 C6 C7 178.2(11)
C5 C6 C7 C2 0.0
C3 C2 C7 C6 0.0
C1 C2 C7 C6 -172.8(15)
